data_4020507
loop_
_publ_author_name
'Xiaoguang Lei'
'Nava Zaarur'
'Michael Y. Sherman'
'John A. Porco, Jr.'

_journal_name_full 'Journal of Organic Chemistry'
_journal_page_first 6474
_journal_page_last 6483
_journal_paper_doi 10.1021/jo050956y
_journal_volume 70
_journal_year 2005
_chemical_formula_sum 'C16 H15 N3 O5'
_chemical_formula_weight 329.31
_space_group_IT_number 19
_symmetry_cell_setting orthorhombic
_symmetry_space_group_name_Hall 'P 2ac 2ab'
_symmetry_space_group_name_H-M 'P 21 21 21'
_cell_angle_alpha 90.00
_cell_angle_beta 90.00
_cell_angle_gamma 90.00
_cell_formula_units_Z 4
_cell_length_a 7.2933(10)
_cell_length_b 8.2345(12)
_cell_length_c 24.418(3)
_cell_measurement_temperature 173(2)
_cell_volume 1466.4(3)
_diffrn_ambient_temperature 173(2)
_exptl_crystal_density_diffrn 1.492
_cod_depositor_comments
;
The following automatic conversions were performed:
'_symmetry_cell_setting' value 'Orthorhombic' changed to 'orthorhombic'
according to '/home/saulius/struct/CIF-dictionaries/cif_core.dic'
dictionary named 'cif_core.dic' version 2.4.1 from 2010-06-29.

Automatic conversion script
Id: cif_fix_enum 1527 2010-12-29 10:47:43Z saulius 
;
_cod_database_code 4020507

loop_
_symmetry_equiv_pos_as_xyz
'x, y, z'
'-x+1/2, -y, z+1/2'
'-x, y+1/2, -z+1/2'
'x+1/2, -y+1/2, -z'

loop_
_atom_site_label
_atom_site_type_symbol
_atom_site_fract_x
_atom_site_fract_y
_atom_site_fract_z
_atom_site_U_iso_or_equiv
_atom_site_adp_type
_atom_site_occupancy
_atom_site_symmetry_multiplicity
_atom_site_calc_flag
_atom_site_refinement_flags
_atom_site_disorder_assembly
_atom_site_disorder_group
O1 O 0.4103(2) 0.1656(2) -0.12648(7) 0.0375(5) Uani 1 1 d . . .
O2 O 0.5083(3) 0.1455(3) -0.25137(8) 0.0489(5) Uani 1 1 d . . .
O3 O 0.9696(3) 0.1772(3) -0.27686(7) 0.0463(5) Uani 1 1 d . . .
O4 O 0.9049(2) 0.3746(2) 0.01216(6) 0.0310(4) Uani 1 1 d . . .
O5 O 0.4394(2) 0.5515(2) -0.10120(6) 0.0331(4) Uani 1 1 d . . .
N1 N 0.7051(3) 0.4028(2) -0.11439(7) 0.0240(5) Uani 1 1 d . . .
N2 N 0.8362(3) 0.3328(2) -0.07883(7) 0.0242(4) Uani 1 1 d . . .
N3 N 0.6406(3) 0.4787(2) -0.03023(7) 0.0219(4) Uani 1 1 d . . .
C1 C 0.5838(3) 0.1452(3) -0.15194(9) 0.0261(5) Uani 1 1 d . . .
H1A H 0.666(3) 0.085(3) -0.1284(10) 0.027(7) Uiso 1 1 d . . .
C2 C 0.5581(4) 0.0513(4) -0.20429(12) 0.0402(7) Uani 1 1 d . . .
H2 H 0.485(3) -0.046(3) -0.2015(9) 0.031(7) Uiso 1 1 d . . .
C3 C 0.6876(4) 0.0689(4) -0.24936(12) 0.0446(8) Uani 1 1 d . . .
H3 H 0.707(4) -0.013(4) -0.2733(12) 0.063(10) Uiso 1 1 d . . .
C4 C 0.8448(4) 0.1823(3) -0.24415(9) 0.0321(6) Uani 1 1 d . . .
C5 C 0.8528(3) 0.2938(3) -0.19454(9) 0.0254(5) Uani 1 1 d . . .
H5 H 0.896(4) 0.406(3) -0.2075(9) 0.034(7) Uiso 1 1 d . . .
C6 C 0.6688(3) 0.3097(3) -0.16466(9) 0.0235(5) Uani 1 1 d . . .
H6 H 0.576(3) 0.370(3) -0.1849(8) 0.019(6) Uiso 1 1 d . . .
C7 C 1.0016(4) 0.2222(3) -0.15625(10) 0.0259(5) Uani 1 1 d . . .
H7B H 1.118(3) 0.230(3) -0.1724(8) 0.014(6) Uiso 1 1 d . . .
H7A H 0.970(3) 0.104(3) -0.1485(8) 0.017(6) Uiso 1 1 d . . .
C8 C 1.0192(3) 0.3167(3) -0.10325(10) 0.0267(5) Uani 1 1 d . . .
H8B H 1.094(3) 0.263(3) -0.0768(9) 0.022(6) Uiso 1 1 d . . .
H8A H 1.064(3) 0.421(3) -0.1105(9) 0.031(7) Uiso 1 1 d . . .
C9 C 0.8058(3) 0.3933(3) -0.02748(9) 0.0238(5) Uani 1 1 d . . .
C10 C 0.5753(3) 0.4840(3) -0.08450(9) 0.0250(5) Uani 1 1 d . . .
C11 C 0.5517(3) 0.5576(3) 0.01491(9) 0.0229(5) Uani 1 1 d . . .
C12 C 0.6563(4) 0.6408(3) 0.05333(9) 0.0257(5) Uani 1 1 d . . .
H12 H 0.789(3) 0.644(3) 0.0492(8) 0.016(6) Uiso 1 1 d . . .
C13 C 0.5681(4) 0.7167(3) 0.09686(10) 0.0295(6) Uani 1 1 d . . .
H13 H 0.642(3) 0.764(3) 0.1238(9) 0.027(7) Uiso 1 1 d . . .
C14 C 0.3793(4) 0.7127(3) 0.10097(10) 0.0303(6) Uani 1 1 d . . .
H14 H 0.315(4) 0.761(4) 0.1315(10) 0.036(8) Uiso 1 1 d . . .
C15 C 0.2752(4) 0.6340(3) 0.06164(10) 0.0277(6) Uani 1 1 d . . .
H15 H 0.139(3) 0.630(3) 0.0642(9) 0.022(6) Uiso 1 1 d . . .
C16 C 0.3621(4) 0.5526(3) 0.01877(10) 0.0261(5) Uani 1 1 d . . .
H16 H 0.288(3) 0.496(3) -0.0084(9) 0.021(6) Uiso 1 1 d . . .
H1O H 0.412(4) 0.150(3) -0.0905(11) 0.040(8) Uiso 1 1 d . . .

loop_
_atom_site_aniso_label
_atom_site_aniso_U_11
_atom_site_aniso_U_22
_atom_site_aniso_U_33
_atom_site_aniso_U_23
_atom_site_aniso_U_13
_atom_site_aniso_U_12
O1 0.0238(10) 0.0583(13) 0.0306(11) 0.0086(9) 0.0004(8) -0.0010(9)
O2 0.0383(11) 0.0778(15) 0.0307(10) -0.0152(10) -0.0086(8) 0.0080(11)
O3 0.0459(13) 0.0666(14) 0.0264(10) -0.0011(9) 0.0101(9) 0.0126(11)
O4 0.0321(10) 0.0376(10) 0.0234(9) -0.0027(7) -0.0067(8) 0.0049(8)
O5 0.0322(10) 0.0383(10) 0.0287(9) -0.0037(8) -0.0041(8) 0.0162(8)
N1 0.0246(11) 0.0275(11) 0.0200(10) -0.0019(8) -0.0044(8) 0.0079(9)
N2 0.0216(10) 0.0275(11) 0.0236(10) -0.0028(8) -0.0043(8) 0.0026(8)
N3 0.0233(11) 0.0214(10) 0.0209(10) -0.0009(8) -0.0017(8) 0.0026(8)
C1 0.0217(12) 0.0293(13) 0.0274(13) 0.0009(10) -0.0014(11) 0.0026(11)
C2 0.0320(16) 0.0363(15) 0.0524(18) -0.0122(13) -0.0013(14) -0.0065(14)
C3 0.0344(17) 0.0528(19) 0.0465(18) -0.0273(15) -0.0038(14) 0.0045(14)
C4 0.0351(15) 0.0384(16) 0.0229(13) 0.0021(11) -0.0018(12) 0.0102(12)
C5 0.0279(14) 0.0253(13) 0.0230(12) 0.0035(10) 0.0024(10) 0.0012(11)
C6 0.0267(13) 0.0254(13) 0.0183(11) -0.0013(10) -0.0037(10) 0.0048(10)
C7 0.0182(13) 0.0328(14) 0.0267(13) 0.0010(11) 0.0017(11) 0.0024(11)
C8 0.0206(13) 0.0290(14) 0.0304(14) 0.0002(11) -0.0005(11) 0.0026(10)
C9 0.0263(14) 0.0200(12) 0.0250(13) -0.0016(10) -0.0008(11) -0.0013(10)
C10 0.0248(13) 0.0262(12) 0.0241(13) -0.0008(9) -0.0004(11) 0.0016(10)
C11 0.0308(14) 0.0176(10) 0.0204(11) 0.0014(9) 0.0032(10) 0.0036(10)
C12 0.0319(15) 0.0209(13) 0.0244(12) 0.0030(9) 0.0003(11) -0.0008(11)
C13 0.0423(16) 0.0231(12) 0.0232(12) -0.0006(10) -0.0013(12) -0.0032(12)
C14 0.0434(17) 0.0220(12) 0.0256(13) 0.0045(11) 0.0074(12) 0.0064(11)
C15 0.0289(14) 0.0265(14) 0.0275(14) 0.0075(11) 0.0051(11) 0.0047(11)
C16 0.0324(14) 0.0223(12) 0.0236(13) 0.0029(10) -0.0010(11) 0.0013(10)

loop_
_geom_bond_atom_site_label_1
_geom_bond_atom_site_label_2
_geom_bond_distance
_geom_bond_site_symmetry_2
_geom_bond_publ_flag
O1 C1 1.420(3) . ?
O2 C2 1.433(4) . ?
O2 C3 1.452(4) . ?
O3 C4 1.212(3) . ?
O4 C9 1.218(3) . ?
O5 C10 1.208(3) . ?
N1 C10 1.370(3) . ?
N1 N2 1.414(2) . ?
N1 C6 1.471(3) . ?
N2 C9 1.367(3) . ?
N2 C8 1.468(3) . ?
N3 C9 1.397(3) . ?
N3 C10 1.409(3) . ?
N3 C11 1.434(3) . ?
C1 C2 1.505(4) . ?
C1 C6 1.522(3) . ?
C2 C3 1.458(4) . ?
C3 C4 1.484(4) . ?
C4 C5 1.521(3) . ?
C5 C6 1.533(3) . ?
C5 C7 1.549(3) . ?
C7 C8 1.515(4) . ?
C11 C16 1.387(3) . ?
C11 C12 1.390(3) . ?
C12 C13 1.391(3) . ?
C13 C14 1.382(4) . ?
C14 C15 1.385(4) . ?
C15 C16 1.396(3) . ?

loop_
_cod_related_entry_id
_cod_related_entry_database
_cod_related_entry_code
1 ChemSpider 21176428
